data_1517503
loop_
_publ_author_name
'Yuan, Yini'
'Bai, Lu'
'Nan, Jiang'
'Liu, Jingjing'
'Luan, Xinjun'

_publ_section_title
;
 Regiospecific Ficini [2 + 2] Cycloaddition of Ynamides with Cyclic
 Isoimidium Salts under Catalyst-Free Conditions.
;
_journal_issue 16
_journal_name_full 'Organic letters'
_journal_page_first 4316
_journal_page_last 4319
_journal_paper_doi 10.1021/ol5020587
_journal_volume 16
_journal_year 2014
_chemical_formula_sum 'C31 H34 N2 O5 S'
_chemical_formula_weight 546.66
_chemical_name_systematic
;
 ?
;
_space_group_crystal_system triclinic
_space_group_IT_number 2
_space_group_name_Hall '-P 1'
_space_group_name_H-M_alt 'P -1'
_symmetry_space_group_name_Hall '-P 1'
_symmetry_space_group_name_H-M 'P -1'
_atom_sites_solution_hydrogens geom
_audit_creation_method SHELXL-2013
_cell_angle_alpha 114.492(3)
_cell_angle_beta 94.169(3)
_cell_angle_gamma 98.744(3)
_cell_formula_units_Z 2
_cell_length_a 11.1930(18)
_cell_length_b 12.098(2)
_cell_length_c 12.443(2)
_cell_measurement_reflns_used 2193
_cell_measurement_temperature 296(2)
_cell_measurement_theta_max 24.56
_cell_measurement_theta_min 3.14
_cell_volume 1498.2(4)
_computing_cell_refinement 'Bruker SAINT'
_computing_data_collection 'Bruker APEX2'
_computing_data_reduction 'Bruker SAINT'
_computing_molecular_graphics 'Bruker SHELXTL'
_computing_publication_material 'Bruker SHELXTL'
_computing_structure_refinement 'SHELXL-2013 (Sheldrick, 2013)'
_computing_structure_solution 'SHELXS-97 (Sheldrick, 2008)'
_diffrn_ambient_temperature 296(2)
_diffrn_measured_fraction_theta_full 0.980
_diffrn_measured_fraction_theta_max 0.913
_diffrn_measurement_device_type 'Bruker APEX-II CCD'
_diffrn_measurement_method '\f and \w scans'
_diffrn_radiation_source 'fine-focus sealed tube'
_diffrn_radiation_type MoK\a
_diffrn_radiation_wavelength 0.71073
_diffrn_reflns_av_R_equivalents 0.0302
_diffrn_reflns_av_unetI/netI 0.0654
_diffrn_reflns_Laue_measured_fraction_full 0.980
_diffrn_reflns_Laue_measured_fraction_max 0.913
_diffrn_reflns_limit_h_max 14
_diffrn_reflns_limit_h_min -9
_diffrn_reflns_limit_k_max 15
_diffrn_reflns_limit_k_min -15
_diffrn_reflns_limit_l_max 15
_diffrn_reflns_limit_l_min -16
_diffrn_reflns_number 9358
_diffrn_reflns_point_group_measured_fraction_full 0.980
_diffrn_reflns_point_group_measured_fraction_max 0.913
_diffrn_reflns_theta_full 25.242
_diffrn_reflns_theta_max 28.442
_diffrn_reflns_theta_min 1.977
_exptl_absorpt_coefficient_mu 0.148
_exptl_absorpt_correction_T_max 0.971
_exptl_absorpt_correction_T_min 0.957
_exptl_absorpt_correction_type multi-scan
_exptl_absorpt_process_details SADABS
_exptl_crystal_colour colorless
_exptl_crystal_density_diffrn 1.212
_exptl_crystal_description block
_exptl_crystal_F_000 580
_exptl_crystal_size_max 0.300
_exptl_crystal_size_mid 0.260
_exptl_crystal_size_min 0.200
_refine_diff_density_max 0.450
_refine_diff_density_min -0.604
_refine_diff_density_rms 0.139
_refine_ls_extinction_method none
_refine_ls_goodness_of_fit_ref 1.107
_refine_ls_hydrogen_treatment constr
_refine_ls_matrix_type full
_refine_ls_number_parameters 356
_refine_ls_number_reflns 6900
_refine_ls_number_restraints 0
_refine_ls_restrained_S_all 1.107
_refine_ls_R_factor_all 0.1428
_refine_ls_R_factor_gt 0.0840
_refine_ls_shift/su_max 0.000
_refine_ls_shift/su_mean 0.000
_refine_ls_structure_factor_coef Fsqd
_refine_ls_weighting_details
;
 w=1/[\s^2^(Fo^2^)+(0.2000P)^2^]
 where P=(Fo^2^+2Fc^2^)/3
;
_refine_ls_weighting_scheme calc
_refine_ls_wR_factor_gt 0.2387
_refine_ls_wR_factor_ref 0.3342
_reflns_Friedel_coverage 0.000
_reflns_number_gt 3871
_reflns_number_total 6900
_reflns_threshold_expression 'I > 2\s(I)'
_cod_data_source_file ol5020587_si_002.cif
_cod_data_source_block 1
_cod_original_cell_volume 1498.1(4)
_cod_database_code 1517503
_shelx_space_group_comment
;
The symmetry employed for this shelxl refinement is uniquely defined
by the following loop, which should always be used as a source of
symmetry information in preference to the above space-group names.
They are only intended as comments.
;
_shelx_estimated_absorpt_t_min 0.957
_shelx_estimated_absorpt_t_max 0.971
_shelxl_version_number 2013-2

loop_
_space_group_symop_operation_xyz
'x, y, z'
'-x, -y, -z'

loop_
_atom_site_label
_atom_site_type_symbol
_atom_site_fract_x
_atom_site_fract_y
_atom_site_fract_z
_atom_site_U_iso_or_equiv
_atom_site_adp_type
_atom_site_occupancy
_atom_site_site_symmetry_order
_atom_site_calc_flag
_atom_site_refinement_flags_posn
_atom_site_refinement_flags_adp
S1 S 0.58235(7) 0.64005(9) 0.35810(9) 0.0616(4) Uani 1 1 d . .
O1 O 0.5648(2) 0.5197(2) 0.3534(3) 0.0798(9) Uani 1 1 d . .
O2 O 0.6571(2) 0.6725(3) 0.2830(3) 0.0863(9) Uani 1 1 d . .
C1 C 0.6396(3) 0.7440(3) 0.5057(4) 0.0615(10) Uani 1 1 d . .
C2 C 0.6351(4) 0.7086(4) 0.5988(4) 0.0668(10) Uani 1 1 d . .
H2 H 0.6022 0.6269 0.5826 0.080 Uiso 1 1 calc R U
C6 C 0.6877(4) 0.8665(4) 0.5331(4) 0.0792(12) Uani 1 1 d . .
H6 H 0.6919 0.8923 0.4724 0.095 Uiso 1 1 calc R U
C3 C 0.6790(4) 0.7935(4) 0.7140(4) 0.0824(13) Uani 1 1 d . .
H3 H 0.6767 0.7682 0.7751 0.099 Uiso 1 1 calc R U
C4 C 0.7265(4) 0.9153(4) 0.7413(4) 0.0846(14) Uani 1 1 d . .
C5 C 0.7293(5) 0.9499(4) 0.6495(4) 0.0856(14) Uani 1 1 d . .
H5 H 0.7603 1.0322 0.6667 0.103 Uiso 1 1 calc R U
C7 C 0.7730(7) 1.0078(6) 0.8692(5) 0.127(2) Uani 1 1 d . .
H7A H 0.7068 1.0154 0.9150 0.190 Uiso 1 1 calc R U
H7B H 0.8060 1.0869 0.8715 0.190 Uiso 1 1 calc R U
H7C H 0.8357 0.9798 0.9022 0.190 Uiso 1 1 calc R U
N1 N 0.4475(2) 0.6662(3) 0.3273(3) 0.0584(8) Uani 1 1 d . .
C8 C 0.4358(3) 0.7623(4) 0.2837(3) 0.0627(9) Uani 1 1 d . .
H8A H 0.5155 0.7959 0.2719 0.075 Uiso 1 1 calc R U
H8B H 0.4062 0.8297 0.3434 0.075 Uiso 1 1 calc R U
C9 C 0.3496(4) 0.7091(4) 0.1687(4) 0.0667(10) Uani 1 1 d . .
C10 C 0.2253(4) 0.6993(4) 0.1715(4) 0.0744(11) Uani 1 1 d . .
H10 H 0.1953 0.7284 0.2439 0.089 Uiso 1 1 calc R U
C14 C 0.3917(8) 0.6632(6) 0.0613(5) 0.120(2) Uani 1 1 d . .
H14 H 0.4750 0.6693 0.0577 0.144 Uiso 1 1 calc R U
C13 C 0.3024(11) 0.6045(8) -0.0468(5) 0.165(4) Uani 1 1 d . .
H13 H 0.3277 0.5695 -0.1212 0.199 Uiso 1 1 calc R U
C11 C 0.1449(6) 0.6440(5) 0.0622(6) 0.115(2) Uani 1 1 d . .
H11 H 0.0613 0.6387 0.0636 0.138 Uiso 1 1 calc R U
C12 C 0.1828(11) 0.6011(7) -0.0385(7) 0.170(5) Uani 1 1 d . .
H12 H 0.1263 0.5665 -0.1082 0.204 Uiso 1 1 calc R U
C16 C 0.2532(3) 0.5337(3) 0.3347(3) 0.0453(7) Uani 1 1 d . .
C15 C 0.3503(3) 0.6288(3) 0.3799(3) 0.0481(7) Uani 1 1 d . .
C17 C 0.2024(3) 0.5735(3) 0.4531(3) 0.0537(8) Uani 1 1 d . .
H17 H 0.2052 0.5130 0.4862 0.064 Uiso 1 1 calc R U
C18 C 0.3208(3) 0.6826(3) 0.5064(3) 0.0569(9) Uani 1 1 d . .
H18 H 0.3786 0.6709 0.5620 0.068 Uiso 1 1 calc R U
C19 C 0.2063(3) 0.4251(3) 0.2206(3) 0.0485(7) Uani 1 1 d . .
C20 C 0.0999(3) 0.3414(4) 0.2091(3) 0.0657(10) Uani 1 1 d . .
H20 H 0.0585 0.3555 0.2743 0.079 Uiso 1 1 calc R U
C24 C 0.2665(4) 0.4025(4) 0.1215(3) 0.0639(10) Uani 1 1 d . .
H24 H 0.3372 0.4569 0.1264 0.077 Uiso 1 1 calc R U
C21 C 0.0561(4) 0.2405(4) 0.1053(4) 0.0845(13) Uani 1 1 d . .
H21 H -0.0154 0.1867 0.0996 0.101 Uiso 1 1 calc R U
C22 C 0.1163(5) 0.2161(5) 0.0074(4) 0.0902(14) Uani 1 1 d . .
H22 H 0.0876 0.1453 -0.0635 0.108 Uiso 1 1 calc R U
C23 C 0.2210(5) 0.3001(4) 0.0176(4) 0.0822(13) Uani 1 1 d . .
H23 H 0.2609 0.2860 -0.0485 0.099 Uiso 1 1 calc R U
C25 C 0.2940(4) 0.8120(4) 0.5576(3) 0.0704(11) Uani 1 1 d . .
O3 O 0.2861(4) 0.8675(3) 0.4938(3) 0.0975(11) Uani 1 1 d . .
N2 N 0.2760(4) 0.8672(3) 0.6731(3) 0.0845(12) Uani 1 1 d . .
C26 C 0.2797(6) 0.8086(6) 0.7556(4) 0.1075(19) Uani 1 1 d . .
H26A H 0.2710 0.7198 0.7097 0.129 Uiso 1 1 calc R U
H26B H 0.2112 0.8228 0.7996 0.129 Uiso 1 1 calc R U
C29 C 0.1083(9) 0.9836(7) 0.6798(6) 0.152(3) Uani 1 1 d . .
H29A H 0.0862 0.9304 0.5959 0.229 Uiso 1 1 calc R U
H29B H 0.0951 1.0652 0.6954 0.229 Uiso 1 1 calc R U
H29C H 0.0589 0.9509 0.7239 0.229 Uiso 1 1 calc R U
C28 C 0.2393(7) 0.9905(4) 0.7172(4) 0.112(2) Uani 1 1 d . .
H28A H 0.2565 1.0303 0.8038 0.135 Uiso 1 1 calc R U
H28B H 0.2889 1.0421 0.6881 0.135 Uiso 1 1 calc R U
C27 C 0.3998(8) 0.8591(10) 0.8451(6) 0.193(5) Uani 1 1 d . .
H27A H 0.4633 0.8198 0.8069 0.290 Uiso 1 1 calc R U
H27B H 0.3878 0.8417 0.9126 0.290 Uiso 1 1 calc R U
H27C H 0.4230 0.9470 0.8715 0.290 Uiso 1 1 calc R U
C30 C 0.0847(3) 0.6165(3) 0.4629(4) 0.0625(10) Uani 1 1 d . .
O4 O 0.0357(3) 0.6432(3) 0.5505(3) 0.0978(11) Uani 1 1 d . .
O5 O 0.0419(3) 0.6252(3) 0.3654(3) 0.0839(9) Uani 1 1 d . .
C31 C -0.0715(5) 0.6709(7) 0.3672(6) 0.134(2) Uani 1 1 d . .
H31A H -0.1382 0.6094 0.3649 0.201 Uiso 1 1 calc R U
H31B H -0.0860 0.6877 0.2989 0.201 Uiso 1 1 calc R U
H31C H -0.0651 0.7457 0.4389 0.201 Uiso 1 1 calc R U

loop_
_atom_site_aniso_label
_atom_site_aniso_U_11
_atom_site_aniso_U_22
_atom_site_aniso_U_33
_atom_site_aniso_U_23
_atom_site_aniso_U_13
_atom_site_aniso_U_12
S1 0.0378(4) 0.0653(6) 0.0766(7) 0.0239(5) 0.0091(4) 0.0154(4)
O1 0.0655(17) 0.0560(16) 0.099(2) 0.0144(15) -0.0022(15) 0.0233(13)
O2 0.0463(14) 0.113(2) 0.098(2) 0.0405(19) 0.0303(14) 0.0148(15)
C1 0.0377(15) 0.062(2) 0.093(3) 0.041(2) 0.0022(16) 0.0155(14)
C2 0.066(2) 0.053(2) 0.082(3) 0.032(2) -0.0091(19) 0.0146(17)
C6 0.080(3) 0.058(2) 0.100(3) 0.039(2) 0.001(2) 0.004(2)
C3 0.096(3) 0.074(3) 0.082(3) 0.039(2) -0.011(2) 0.028(2)
C4 0.083(3) 0.061(3) 0.089(3) 0.018(2) -0.023(2) 0.016(2)
C5 0.094(3) 0.040(2) 0.099(3) 0.014(2) -0.007(3) 0.0041(19)
C7 0.149(6) 0.108(4) 0.090(4) 0.017(3) -0.020(4) 0.027(4)
N1 0.0372(13) 0.0740(19) 0.0756(19) 0.0428(17) 0.0097(13) 0.0124(13)
C8 0.054(2) 0.078(2) 0.063(2) 0.037(2) 0.0143(16) 0.0114(17)
C9 0.080(3) 0.068(2) 0.064(2) 0.036(2) 0.0146(19) 0.027(2)
C10 0.075(3) 0.064(2) 0.080(3) 0.030(2) -0.011(2) 0.0172(19)
C14 0.182(6) 0.131(5) 0.086(4) 0.061(4) 0.058(4) 0.085(5)
C13 0.320(14) 0.148(7) 0.049(3) 0.033(4) 0.043(6) 0.129(9)
C11 0.122(5) 0.090(4) 0.111(5) 0.034(4) -0.046(4) 0.014(3)
C12 0.293(14) 0.100(5) 0.084(5) 0.009(4) -0.055(7) 0.074(7)
C16 0.0374(14) 0.0515(18) 0.0515(18) 0.0246(15) 0.0109(12) 0.0135(12)
C15 0.0357(14) 0.064(2) 0.0479(17) 0.0275(15) 0.0062(12) 0.0109(13)
C17 0.0556(19) 0.0526(19) 0.0546(19) 0.0258(16) 0.0144(15) 0.0052(14)
C18 0.0510(18) 0.071(2) 0.0480(19) 0.0289(17) 0.0066(14) 0.0017(16)
C19 0.0419(15) 0.0503(18) 0.0550(18) 0.0215(15) 0.0107(13) 0.0163(13)
C20 0.0449(18) 0.080(3) 0.061(2) 0.021(2) 0.0120(15) 0.0070(17)
C24 0.061(2) 0.063(2) 0.073(2) 0.029(2) 0.0281(18) 0.0202(17)
C21 0.061(2) 0.082(3) 0.081(3) 0.011(2) 0.013(2) 0.001(2)
C22 0.083(3) 0.089(3) 0.071(3) 0.011(2) 0.010(2) 0.013(3)
C23 0.095(3) 0.073(3) 0.073(3) 0.021(2) 0.031(2) 0.024(2)
C25 0.076(3) 0.071(2) 0.051(2) 0.0215(19) 0.0134(18) -0.011(2)
O3 0.153(3) 0.080(2) 0.072(2) 0.0392(18) 0.047(2) 0.030(2)
N2 0.106(3) 0.075(2) 0.0521(19) 0.0170(17) 0.0204(18) -0.013(2)
C26 0.122(5) 0.115(4) 0.069(3) 0.033(3) 0.025(3) -0.008(3)
C29 0.212(10) 0.111(5) 0.108(5) 0.009(4) 0.019(5) 0.074(6)
C28 0.179(7) 0.064(3) 0.064(3) 0.005(2) 0.037(4) -0.001(3)
C27 0.147(7) 0.313(13) 0.077(4) 0.066(6) -0.009(4) -0.012(8)
C30 0.054(2) 0.048(2) 0.072(2) 0.0141(17) 0.0262(18) -0.0001(15)
O4 0.093(2) 0.093(2) 0.098(2) 0.0274(19) 0.058(2) 0.0141(18)
O5 0.0576(16) 0.113(2) 0.088(2) 0.0390(19) 0.0229(14) 0.0457(16)
C31 0.077(3) 0.181(6) 0.163(6) 0.072(5) 0.037(4) 0.083(4)

loop_
_atom_type_symbol
_atom_type_description
_atom_type_scat_dispersion_real
_atom_type_scat_dispersion_imag
_atom_type_scat_source
C C 0.0033 0.0016 'International Tables Vol C Tables 4.2.6.8 and 6.1.1.4'
H H 0.0000 0.0000 'International Tables Vol C Tables 4.2.6.8 and 6.1.1.4'
N N 0.0061 0.0033 'International Tables Vol C Tables 4.2.6.8 and 6.1.1.4'
O O 0.0106 0.0060 'International Tables Vol C Tables 4.2.6.8 and 6.1.1.4'
S S 0.1246 0.1234 'International Tables Vol C Tables 4.2.6.8 and 6.1.1.4'

loop_
_geom_angle_atom_site_label_1
_geom_angle_atom_site_label_2
_geom_angle_atom_site_label_3
_geom_angle
O1 S1 O2 121.2(2)
O1 S1 N1 107.63(16)
O2 S1 N1 105.45(16)
O1 S1 C1 106.93(18)
O2 S1 C1 107.87(18)
N1 S1 C1 107.05(16)
C6 C1 C2 118.4(4)
C6 C1 S1 119.7(3)
C2 C1 S1 121.9(3)
C3 C2 C1 120.2(4)
C5 C6 C1 120.1(4)
C2 C3 C4 121.4(4)
C5 C4 C3 118.2(4)
C5 C4 C7 121.3(5)
C3 C4 C7 120.5(5)
C4 C5 C6 121.7(4)
C15 N1 C8 118.5(3)
C15 N1 S1 117.7(2)
C8 N1 S1 120.5(2)
N1 C8 C9 111.1(3)
C14 C9 C10 119.7(5)
C14 C9 C8 120.8(5)
C10 C9 C8 119.3(4)
C9 C10 C11 118.6(5)
C9 C14 C13 118.1(7)
C12 C13 C14 119.4(7)
C12 C11 C10 122.3(8)
C11 C12 C13 121.8(8)
C15 C16 C19 137.4(3)
C15 C16 C17 93.4(3)
C19 C16 C17 129.1(3)
C16 C15 N1 132.1(3)
C16 C15 C18 96.0(3)
N1 C15 C18 131.9(3)
C30 C17 C16 119.7(3)
C30 C17 C18 114.4(3)
C16 C17 C18 85.9(2)
C25 C18 C15 118.2(3)
C25 C18 C17 114.7(3)
C15 C18 C17 84.7(2)
C24 C19 C20 118.4(3)
C24 C19 C16 121.2(3)
C20 C19 C16 120.4(3)
C21 C20 C19 121.2(4)
C23 C24 C19 119.5(4)
C20 C21 C22 120.7(4)
C21 C22 C23 118.3(4)
C24 C23 C22 121.8(4)
O3 C25 N2 119.4(4)
O3 C25 C18 120.3(3)
N2 C25 C18 120.2(4)
C25 N2 C26 124.0(4)
C25 N2 C28 118.5(4)
C26 N2 C28 117.3(4)
N2 C26 C27 112.5(5)
C29 C28 N2 114.0(5)
O4 C30 O5 124.0(4)
O4 C30 C17 123.8(4)
O5 C30 C17 112.2(3)
C30 O5 C31 116.7(4)

loop_
_geom_bond_atom_site_label_1
_geom_bond_atom_site_label_2
_geom_bond_distance
S1 O1 1.415(3)
S1 O2 1.430(3)
S1 N1 1.639(3)
S1 C1 1.742(4)
C1 C6 1.383(5)
C1 C2 1.393(6)
C2 C3 1.370(6)
C6 C5 1.372(6)
C3 C4 1.375(6)
C4 C5 1.371(7)
C4 C7 1.511(7)
N1 C15 1.420(4)
N1 C8 1.491(5)
C8 C9 1.496(5)
C9 C14 1.368(6)
C9 C10 1.383(6)
C10 C11 1.412(6)
C14 C13 1.453(11)
C13 C12 1.346(14)
C11 C12 1.274(11)
C16 C15 1.348(4)
C16 C19 1.466(4)
C16 C17 1.530(4)
C15 C18 1.517(4)
C17 C30 1.483(5)
C17 C18 1.598(5)
C18 C25 1.514(6)
C19 C24 1.395(5)
C19 C20 1.398(5)
C20 C21 1.348(5)
C24 C23 1.360(6)
C21 C22 1.381(6)
C22 C23 1.389(7)
C25 O3 1.241(5)
C25 N2 1.356(5)
N2 C26 1.471(6)
N2 C28 1.495(7)
C26 C27 1.546(9)
C29 C28 1.485(10)
C30 O4 1.201(4)
C30 O5 1.323(5)
O5 C31 1.458(5)

loop_
_geom_torsion_atom_site_label_1
_geom_torsion_atom_site_label_2
_geom_torsion_atom_site_label_3
_geom_torsion_atom_site_label_4
_geom_torsion
O1 S1 C1 C6 167.5(3)
O2 S1 C1 C6 35.7(4)
N1 S1 C1 C6 -77.4(3)
O1 S1 C1 C2 -14.5(3)
O2 S1 C1 C2 -146.4(3)
N1 S1 C1 C2 100.6(3)
C6 C1 C2 C3 -0.8(6)
S1 C1 C2 C3 -178.8(3)
C2 C1 C6 C5 -0.2(6)
S1 C1 C6 C5 177.8(3)
C1 C2 C3 C4 1.0(7)
C2 C3 C4 C5 -0.2(7)
C2 C3 C4 C7 179.2(5)
C3 C4 C5 C6 -0.8(8)
C7 C4 C5 C6 179.8(5)
C1 C6 C5 C4 1.0(7)
O1 S1 N1 C15 42.5(3)
O2 S1 N1 C15 173.2(3)
C1 S1 N1 C15 -72.1(3)
O1 S1 N1 C8 -158.6(3)
O2 S1 N1 C8 -27.9(3)
C1 S1 N1 C8 86.8(3)
C15 N1 C8 C9 -75.5(4)
S1 N1 C8 C9 125.8(3)
N1 C8 C9 C14 -92.5(5)
N1 C8 C9 C10 83.4(4)
C14 C9 C10 C11 -1.4(6)
C8 C9 C10 C11 -177.3(4)
C10 C9 C14 C13 -0.4(8)
C8 C9 C14 C13 175.5(5)
C9 C14 C13 C12 2.4(11)
C9 C10 C11 C12 1.3(8)
C10 C11 C12 C13 0.9(13)
C14 C13 C12 C11 -2.7(14)
C19 C16 C15 N1 4.8(6)
C17 C16 C15 N1 -177.9(3)
C19 C16 C15 C18 -175.1(4)
C17 C16 C15 C18 2.2(3)
C8 N1 C15 C16 95.0(4)
S1 N1 C15 C16 -105.6(4)
C8 N1 C15 C18 -85.1(4)
S1 N1 C15 C18 74.2(4)
C15 C16 C17 C30 113.7(3)
C19 C16 C17 C30 -68.6(4)
C15 C16 C17 C18 -2.1(3)
C19 C16 C17 C18 175.6(3)
C16 C15 C18 C25 -117.3(3)
N1 C15 C18 C25 62.8(5)
C16 C15 C18 C17 -2.1(3)
N1 C15 C18 C17 178.0(3)
C30 C17 C18 C25 -0.4(4)
C16 C17 C18 C25 120.5(3)
C30 C17 C18 C15 -119.0(3)
C16 C17 C18 C15 1.9(2)
C15 C16 C19 C24 -2.3(6)
C17 C16 C19 C24 -178.9(3)
C15 C16 C19 C20 177.4(4)
C17 C16 C19 C20 0.8(5)
C24 C19 C20 C21 0.4(6)
C16 C19 C20 C21 -179.4(4)
C20 C19 C24 C23 -0.4(5)
C16 C19 C24 C23 179.3(3)
C19 C20 C21 C22 0.8(7)
C20 C21 C22 C23 -1.9(8)
C19 C24 C23 C22 -0.7(7)
C21 C22 C23 C24 1.9(8)
C15 C18 C25 O3 6.1(5)
C17 C18 C25 O3 -91.4(4)
C15 C18 C25 N2 -175.2(3)
C17 C18 C25 N2 87.3(4)
O3 C25 N2 C26 178.2(5)
C18 C25 N2 C26 -0.4(6)
O3 C25 N2 C28 3.8(7)
C18 C25 N2 C28 -174.9(4)
C25 N2 C26 C27 103.5(7)
C28 N2 C26 C27 -82.1(7)
C25 N2 C28 C29 77.6(6)
C26 N2 C28 C29 -97.2(6)
C16 C17 C30 O4 176.1(3)
C18 C17 C30 O4 -84.3(4)
C16 C17 C30 O5 -5.7(4)
C18 C17 C30 O5 93.9(4)
O4 C30 O5 C31 0.3(7)
C17 C30 O5 C31 -177.9(4)
